data_7158130
loop_
_publ_author_name
'Wang, Fang'
'Liu, Xiaoli'
'Wang, Lei'

_publ_section_title
;
 Visible-light-induced C(sp<sup>3</sup>)-H functionalizations of
 piperidines to 3,3-dichloro-2-hydroxy-piperidines with
 N-chlorosuccinimide.
;
_journal_issue 27
_journal_name_full 'Organic &amp; biomolecular chemistry'
_journal_page_first 6141
_journal_page_last 6146
_journal_paper_doi 10.1039/d1ob00868d
_journal_volume 19
_journal_year 2021
_chemical_formula_sum 'C17 H17 Cl2 N O'
_chemical_formula_weight 322.21
_space_group_crystal_system trigonal
_space_group_IT_number 159
_space_group_name_Hall 'P 3 -2c'
_space_group_name_H-M_alt 'P 3 1 c'
_atom_sites_solution_hydrogens geom
_audit_creation_method SHELXL-2014/7
_audit_update_record
;
2021-04-30 deposited with the CCDC.	2021-06-16 downloaded from the CCDC.
;
_cell_angle_alpha 90
_cell_angle_beta 90
_cell_angle_gamma 120
_cell_formula_units_Z 6
_cell_length_a 17.8125(12)
_cell_length_b 17.8125(12)
_cell_length_c 8.4655(11)
_cell_measurement_reflns_used 4292
_cell_measurement_temperature 296(2)
_cell_measurement_theta_max 24.19
_cell_measurement_theta_min 2.29
_cell_volume 2326.1(4)
_computing_cell_refinement 'Bruker SMART'
_computing_data_collection 'Bruker SMART'
_computing_data_reduction 'Bruker SAINT'
_computing_molecular_graphics 'Bruker SHELXTL'
_computing_publication_material 'Bruker SHELXTL'
_computing_structure_refinement 'SHELXL-2014/7 (Sheldrick, 2014)'
_computing_structure_solution 'Bruker SHELXTL'
_diffrn_ambient_temperature 296(2)
_diffrn_measured_fraction_theta_full 0.999
_diffrn_measured_fraction_theta_max 0.999
_diffrn_measurement_device_type 'CCD area detector'
_diffrn_measurement_method 'phi and omega scans'
_diffrn_radiation_type MoK\a
_diffrn_radiation_wavelength 0.71073
_diffrn_reflns_av_R_equivalents 0.0318
_diffrn_reflns_av_unetI/netI 0.0285
_diffrn_reflns_Laue_measured_fraction_full 0.999
_diffrn_reflns_Laue_measured_fraction_max 0.999
_diffrn_reflns_limit_h_max 21
_diffrn_reflns_limit_h_min -21
_diffrn_reflns_limit_k_max 21
_diffrn_reflns_limit_k_min -19
_diffrn_reflns_limit_l_max 9
_diffrn_reflns_limit_l_min -10
_diffrn_reflns_number 11584
_diffrn_reflns_point_group_measured_fraction_full 0.995
_diffrn_reflns_point_group_measured_fraction_max 0.995
_diffrn_reflns_theta_full 24.999
_diffrn_reflns_theta_max 24.999
_diffrn_reflns_theta_min 2.641
_exptl_absorpt_coefficient_mu 0.416
_exptl_absorpt_correction_type none
_exptl_crystal_colour COLORLESS
_exptl_crystal_density_diffrn 1.380
_exptl_crystal_description BLOCK
_exptl_crystal_F_000 1008
_exptl_crystal_size_max 0.250
_exptl_crystal_size_mid 0.150
_exptl_crystal_size_min 0.120
_refine_diff_density_max 0.128
_refine_diff_density_min -0.161
_refine_diff_density_rms 0.029
_refine_ls_abs_structure_details
;
 Flack x determined using 1055 quotients [(I+)-(I-)]/[(I+)+(I-)] 
 (Parsons, Flack and Wagner, Acta Cryst. B69 (2013) 249-259). 
;
_refine_ls_abs_structure_Flack 0.03(3)
_refine_ls_extinction_method none
_refine_ls_goodness_of_fit_ref 0.929
_refine_ls_hydrogen_treatment constr
_refine_ls_matrix_type full
_refine_ls_number_parameters 191
_refine_ls_number_reflns 2728
_refine_ls_number_restraints 1
_refine_ls_restrained_S_all 0.929
_refine_ls_R_factor_all 0.0413
_refine_ls_R_factor_gt 0.0331
_refine_ls_shift/su_max 0.000
_refine_ls_shift/su_mean 0.000
_refine_ls_structure_factor_coef Fsqd
_refine_ls_weighting_details 'w=1/[\s^2^(Fo^2^)+(0.0577P)^2^+0.3584P] where P=(Fo^2^+2Fc^2^)/3'
_refine_ls_weighting_scheme calc
_refine_ls_wR_factor_gt 0.0816
_refine_ls_wR_factor_ref 0.0871
_reflns_Friedel_coverage 0.980
_reflns_Friedel_fraction_full 0.991
_reflns_Friedel_fraction_max 0.991
_reflns_number_gt 2439
_reflns_number_total 2728
_reflns_threshold_expression 'I > 2\s(I)'
_cod_data_source_file d1ob00868d2.cif
_cod_data_source_block 1
_cod_depositor_comments 'Adding full bibliography for 7158130.cif.'
_cod_database_code 7158130
_shelx_shelxl_version_number 2014/7
_shelx_space_group_comment
;
The symmetry employed for this shelxl refinement is uniquely defined 
by the following loop, which should always be used as a source of 
symmetry information in preference to the above space-group names. 
They are only intended as comments. 
;
_shelx_estimated_absorpt_t_max 0.952
_shelx_estimated_absorpt_t_min 0.903

loop_
_space_group_symop_operation_xyz
'x, y, z'
'-y, x-y, z'
'-x+y, -x, z'
'y, x, z+1/2'
'x-y, -y, z+1/2'
'-x, -x+y, z+1/2'

loop_
_atom_site_label
_atom_site_type_symbol
_atom_site_fract_x
_atom_site_fract_y
_atom_site_fract_z
_atom_site_U_iso_or_equiv
_atom_site_adp_type
_atom_site_occupancy
_atom_site_site_symmetry_order
_atom_site_calc_flag
_atom_site_refinement_flags_posn
_atom_site_refinement_flags_adp
_atom_site_refinement_flags_occupancy
_atom_site_disorder_assembly
_atom_site_disorder_group
Cl1 Cl 0.58217(7) 0.88066(7) 0.62219(13) 0.0536(3) Uani 1 1 d . . . . .
Cl2 Cl 0.67725(6) 0.83752(7) 0.40258(14) 0.0542(3) Uani 1 1 d . . . . .
O1 O 0.44012(19) 0.6966(2) 0.5792(4) 0.0532(8) Uani 1 1 d . . . . .
H1 H 0.4226 0.7312 0.5828 0.080 Uiso 1 1 calc R U . . .
N1 N 0.5202(2) 0.6562(2) 0.4150(4) 0.0433(8) Uani 1 1 d . . . . .
C6 C 0.3821(3) 0.4787(3) 0.1367(6) 0.0596(13) Uani 1 1 d . . . . .
H6 H 0.3524 0.4185 0.1326 0.071 Uiso 1 1 calc R U . . .
C4 C 0.4717(2) 0.6107(3) 0.2816(5) 0.0405(9) Uani 1 1 d . . . . .
C10 C 0.5957(3) 0.7932(2) 0.5513(5) 0.0373(8) Uani 1 1 d . . . . .
C12 C 0.7003(2) 0.8167(2) 0.7787(5) 0.0382(8) Uani 1 1 d . . . . .
C5 C 0.4259(3) 0.5203(3) 0.2739(6) 0.0469(10) Uani 1 1 d . . . . .
H5 H 0.4247 0.4878 0.3608 0.056 Uiso 1 1 calc R U . . .
C9 C 0.6200(2) 0.7528(2) 0.6886(4) 0.0373(8) Uani 1 1 d . . . . .
H9 H 0.5717 0.7308 0.7639 0.045 Uiso 1 1 calc R U . . .
C11 C 0.5110(2) 0.7271(2) 0.4705(5) 0.0411(9) Uani 1 1 d . . . . .
H11 H 0.4999 0.7547 0.3804 0.049 Uiso 1 1 calc R U . . .
C13 C 0.7831(3) 0.8403(3) 0.7269(5) 0.0466(9) Uani 1 1 d . . . . .
H13 H 0.7902 0.8142 0.6375 0.056 Uiso 1 1 calc R U . . .
C1 C 0.3817(3) 0.5243(4) 0.0087(7) 0.0681(14) Uani 1 1 d . . . . .
H1A H 0.3515 0.4956 -0.0820 0.082 Uiso 1 1 calc R U . . .
C3 C 0.4709(3) 0.6558(3) 0.1476(5) 0.0568(11) Uani 1 1 d . . . . .
H3 H 0.5011 0.7161 0.1488 0.068 Uiso 1 1 calc R U . . .
C14 C 0.8556(3) 0.9029(3) 0.8078(6) 0.0582(12) Uani 1 1 d . . . . .
H14 H 0.9109 0.9183 0.7723 0.070 Uiso 1 1 calc R U . . .
C7 C 0.5388(3) 0.6107(3) 0.5404(5) 0.0473(10) Uani 1 1 d . . . . .
H7A H 0.5443 0.5637 0.4948 0.057 Uiso 1 1 calc R U . . .
H7B H 0.4913 0.5861 0.6156 0.057 Uiso 1 1 calc R U . . .
C16 C 0.7645(3) 0.9178(3) 0.9954(6) 0.0585(12) Uani 1 1 d . . . . .
H16 H 0.7578 0.9434 1.0861 0.070 Uiso 1 1 calc R U . . .
C8 C 0.6221(3) 0.6733(3) 0.6240(5) 0.0458(10) Uani 1 1 d . . . . .
H8A H 0.6702 0.6924 0.5509 0.055 Uiso 1 1 calc R U . . .
H8B H 0.6319 0.6436 0.7107 0.055 Uiso 1 1 calc R U . . .
C17 C 0.6923(3) 0.8550(3) 0.9156(6) 0.0505(10) Uani 1 1 d . . . . .
H17 H 0.6373 0.8383 0.9546 0.061 Uiso 1 1 calc R U . . .
C15 C 0.8458(3) 0.9419(3) 0.9398(6) 0.0586(12) Uani 1 1 d . . . . .
H15 H 0.8944 0.9848 0.9917 0.070 Uiso 1 1 calc R U . . .
C2 C 0.4265(3) 0.6133(4) 0.0143(6) 0.0667(13) Uani 1 1 d . . . . .
H2 H 0.4267 0.6449 -0.0732 0.080 Uiso 1 1 calc R U . . .

loop_
_atom_site_aniso_label
_atom_site_aniso_U_11
_atom_site_aniso_U_22
_atom_site_aniso_U_33
_atom_site_aniso_U_23
_atom_site_aniso_U_13
_atom_site_aniso_U_12
Cl1 0.0663(7) 0.0459(6) 0.0627(6) -0.0088(5) -0.0112(5) 0.0387(5)
Cl2 0.0490(6) 0.0545(6) 0.0494(6) 0.0129(5) 0.0116(5) 0.0186(5)
O1 0.0344(15) 0.0476(17) 0.080(2) 0.0066(15) 0.0031(14) 0.0220(13)
N1 0.0490(19) 0.0324(17) 0.052(2) -0.0015(14) -0.0100(16) 0.0227(15)
C6 0.044(3) 0.048(3) 0.086(4) -0.024(3) -0.003(2) 0.023(2)
C4 0.0309(19) 0.040(2) 0.049(2) -0.0008(17) 0.0007(16) 0.0167(17)
C10 0.038(2) 0.0329(19) 0.044(2) 0.0031(16) 0.0011(16) 0.0203(16)
C12 0.036(2) 0.039(2) 0.042(2) 0.0064(16) -0.0002(16) 0.0196(18)
C5 0.039(2) 0.039(2) 0.064(3) -0.0044(19) 0.004(2) 0.0197(19)
C9 0.0327(19) 0.038(2) 0.042(2) 0.0065(16) 0.0030(15) 0.0187(17)
C11 0.038(2) 0.035(2) 0.051(2) 0.0040(17) -0.0039(17) 0.0185(17)
C13 0.039(2) 0.052(2) 0.049(2) 0.0035(19) -0.0004(18) 0.024(2)
C1 0.053(3) 0.083(4) 0.067(3) -0.027(3) -0.010(2) 0.033(3)
C3 0.052(3) 0.048(2) 0.057(3) 0.005(2) -0.005(2) 0.015(2)
C14 0.035(2) 0.063(3) 0.065(3) 0.010(2) -0.002(2) 0.017(2)
C7 0.050(2) 0.032(2) 0.063(3) 0.0042(18) -0.006(2) 0.0227(19)
C16 0.071(3) 0.059(3) 0.046(2) -0.005(2) -0.009(2) 0.033(3)
C8 0.049(2) 0.039(2) 0.053(3) 0.0035(18) -0.0079(19) 0.0253(19)
C17 0.047(2) 0.058(3) 0.047(2) 0.003(2) 0.003(2) 0.028(2)
C15 0.050(3) 0.051(3) 0.056(3) 0.006(2) -0.012(2) 0.012(2)
C2 0.058(3) 0.080(4) 0.052(3) -0.001(2) -0.006(2) 0.027(3)

loop_
_atom_type_symbol
_atom_type_description
_atom_type_scat_dispersion_real
_atom_type_scat_dispersion_imag
_atom_type_scat_source
C C 0.0033 0.0016 'International Tables Vol C Tables 4.2.6.8 and 6.1.1.4'
H H 0.0000 0.0000 'International Tables Vol C Tables 4.2.6.8 and 6.1.1.4'
Cl Cl 0.1484 0.1585 'International Tables Vol C Tables 4.2.6.8 and 6.1.1.4'
N N 0.0061 0.0033 'International Tables Vol C Tables 4.2.6.8 and 6.1.1.4'
O O 0.0106 0.0060 'International Tables Vol C Tables 4.2.6.8 and 6.1.1.4'

loop_
_geom_angle_atom_site_label_1
_geom_angle_atom_site_label_2
_geom_angle_atom_site_label_3
_geom_angle
_geom_angle_site_symmetry_1
_geom_angle_site_symmetry_3
_geom_angle_publ_flag
C11 O1 H1 109.5 . . ?
C4 N1 C11 117.7(3) . . ?
C4 N1 C7 120.3(3) . . ?
C11 N1 C7 114.0(3) . . ?
C5 C6 H6 119.4 . . ?
C1 C6 H6 119.4 . . ?
C1 C6 C5 121.3(4) . . ?
C5 C4 N1 122.6(4) . . ?
C3 C4 N1 120.1(3) . . ?
C3 C4 C5 117.3(4) . . ?
Cl2 C10 Cl1 106.6(2) . . ?
C9 C10 Cl1 110.1(3) . . ?
C9 C10 Cl2 112.6(3) . . ?
C9 C10 C11 112.1(3) . . ?
C11 C10 Cl1 108.0(3) . . ?
C11 C10 Cl2 107.2(3) . . ?
C13 C12 C9 122.1(4) . . ?
C13 C12 C17 118.1(4) . . ?
C17 C12 C9 119.8(4) . . ?
C6 C5 C4 120.1(4) . . ?
C6 C5 H5 119.9 . . ?
C4 C5 H5 119.9 . . ?
C10 C9 H9 106.5 . . ?
C12 C9 C10 114.2(3) . . ?
C12 C9 H9 106.5 . . ?
C12 C9 C8 114.9(3) . . ?
C8 C9 C10 107.7(3) . . ?
C8 C9 H9 106.5 . . ?
O1 C11 N1 110.1(3) . . ?
O1 C11 C10 110.3(3) . . ?
O1 C11 H11 109.2 . . ?
N1 C11 C10 108.8(3) . . ?
N1 C11 H11 109.2 . . ?
C10 C11 H11 109.2 . . ?
C12 C13 H13 119.7 . . ?
C12 C13 C14 120.5(4) . . ?
C14 C13 H13 119.8 . . ?
C6 C1 H1A 120.4 . . ?
C6 C1 C2 119.3(5) . . ?
C2 C1 H1A 120.4 . . ?
C4 C3 H3 119.3 . . ?
C2 C3 C4 121.4(4) . . ?
C2 C3 H3 119.3 . . ?
C13 C14 H14 119.9 . . ?
C15 C14 C13 120.2(4) . . ?
C15 C14 H14 119.9 . . ?
N1 C7 H7A 109.7 . . ?
N1 C7 H7B 109.7 . . ?
N1 C7 C8 109.8(3) . . ?
H7A C7 H7B 108.2 . . ?
C8 C7 H7A 109.7 . . ?
C8 C7 H7B 109.7 . . ?
C17 C16 H16 120.2 . . ?
C15 C16 H16 120.2 . . ?
C15 C16 C17 119.6(4) . . ?
C9 C8 H8A 109.2 . . ?
C9 C8 H8B 109.2 . . ?
C7 C8 C9 112.2(3) . . ?
C7 C8 H8A 109.2 . . ?
C7 C8 H8B 109.2 . . ?
H8A C8 H8B 107.9 . . ?
C12 C17 H17 119.3 . . ?
C16 C17 C12 121.4(4) . . ?
C16 C17 H17 119.3 . . ?
C14 C15 H15 119.9 . . ?
C16 C15 C14 120.2(4) . . ?
C16 C15 H15 119.9 . . ?
C1 C2 H2 119.7 . . ?
C3 C2 C1 120.6(5) . . ?
C3 C2 H2 119.7 . . ?

loop_
_geom_bond_atom_site_label_1
_geom_bond_atom_site_label_2
_geom_bond_distance
_geom_bond_site_symmetry_2
_geom_bond_publ_flag
Cl1 C10 1.794(4) . ?
Cl2 C10 1.781(4) . ?
O1 H1 0.8200 . ?
O1 C11 1.432(5) . ?
N1 C4 1.407(5) . ?
N1 C11 1.430(5) . ?
N1 C7 1.470(5) . ?
C6 H6 0.9300 . ?
C6 C5 1.388(6) . ?
C6 C1 1.356(8) . ?
C4 C5 1.397(6) . ?
C4 C3 1.394(6) . ?
C10 C9 1.539(5) . ?
C10 C11 1.534(5) . ?
C12 C9 1.515(5) . ?
C12 C13 1.386(6) . ?
C12 C17 1.389(6) . ?
C5 H5 0.9300 . ?
C9 H9 0.9800 . ?
C9 C8 1.537(6) . ?
C11 H11 0.9800 . ?
C13 H13 0.9300 . ?
C13 C14 1.393(6) . ?
C1 H1A 0.9300 . ?
C1 C2 1.373(8) . ?
C3 H3 0.9300 . ?
C3 C2 1.369(6) . ?
C14 H14 0.9300 . ?
C14 C15 1.373(7) . ?
C7 H7A 0.9700 . ?
C7 H7B 0.9700 . ?
C7 C8 1.515(6) . ?
C16 H16 0.9300 . ?
C16 C17 1.386(6) . ?
C16 C15 1.371(7) . ?
C8 H8A 0.9700 . ?
C8 H8B 0.9700 . ?
C17 H17 0.9300 . ?
C15 H15 0.9300 . ?
C2 H2 0.9300 . ?

loop_
_geom_torsion_atom_site_label_1
_geom_torsion_atom_site_label_2
_geom_torsion_atom_site_label_3
_geom_torsion_atom_site_label_4
_geom_torsion
_geom_torsion_site_symmetry_1
_geom_torsion_site_symmetry_2
_geom_torsion_site_symmetry_3
_geom_torsion_site_symmetry_4
_geom_torsion_publ_flag
Cl1 C10 C9 C12 -56.4(4) . . . . ?
Cl1 C10 C9 C8 174.7(3) . . . . ?
Cl1 C10 C11 O1 -58.3(3) . . . . ?
Cl1 C10 C11 N1 -179.2(3) . . . . ?
Cl2 C10 C9 C12 62.5(4) . . . . ?
Cl2 C10 C9 C8 -66.5(4) . . . . ?
Cl2 C10 C11 O1 -172.9(2) . . . . ?
Cl2 C10 C11 N1 66.3(3) . . . . ?
N1 C4 C5 C6 -177.3(4) . . . . ?
N1 C4 C3 C2 177.9(4) . . . . ?
N1 C7 C8 C9 55.2(5) . . . . ?
C6 C1 C2 C3 -0.2(8) . . . . ?
C4 N1 C11 O1 87.7(4) . . . . ?
C4 N1 C11 C10 -151.3(3) . . . . ?
C4 N1 C7 C8 152.7(4) . . . . ?
C4 C3 C2 C1 -0.4(8) . . . . ?
C10 C9 C8 C7 -53.5(4) . . . . ?
C12 C9 C8 C7 178.0(3) . . . . ?
C12 C13 C14 C15 -0.1(7) . . . . ?
C5 C6 C1 C2 0.8(7) . . . . ?
C5 C4 C3 C2 0.4(7) . . . . ?
C9 C10 C11 O1 63.2(4) . . . . ?
C9 C10 C11 N1 -57.7(4) . . . . ?
C9 C12 C13 C14 176.4(4) . . . . ?
C9 C12 C17 C16 -175.9(4) . . . . ?
C11 N1 C4 C5 -134.7(4) . . . . ?
C11 N1 C4 C3 47.9(5) . . . . ?
C11 N1 C7 C8 -59.2(5) . . . . ?
C11 C10 C9 C12 -176.6(3) . . . . ?
C11 C10 C9 C8 54.4(4) . . . . ?
C13 C12 C9 C10 -83.0(4) . . . . ?
C13 C12 C9 C8 42.2(5) . . . . ?
C13 C12 C17 C16 2.6(6) . . . . ?
C13 C14 C15 C16 1.8(7) . . . . ?
C1 C6 C5 C4 -0.8(6) . . . . ?
C3 C4 C5 C6 0.1(6) . . . . ?
C7 N1 C4 C5 12.2(6) . . . . ?
C7 N1 C4 C3 -165.1(4) . . . . ?
C7 N1 C11 O1 -61.2(4) . . . . ?
C7 N1 C11 C10 59.8(4) . . . . ?
C17 C12 C9 C10 95.4(4) . . . . ?
C17 C12 C9 C8 -139.4(4) . . . . ?
C17 C12 C13 C14 -2.1(6) . . . . ?
C17 C16 C15 C14 -1.3(7) . . . . ?
C15 C16 C17 C12 -0.9(7) . . . . ?
